data_1545025
loop_
_publ_author_name
'Okazaki, Masato'
'Takeda, Youhei'
'Data, Przemyslaw'
'Pander, Piotr'
'Higginbotham, Heather'
'Monkman, Andrew P.'
'Minakata, Satoshi'

_publ_section_title
;
 Thermally activated delayed fluorescent
 phenothiazine--dibenzo[a,j]phenazine--phenothiazine triads exhibiting
 tricolor-changing mechanochromic luminescence
;
_journal_issue 4
_journal_name_full 'Chem. Sci.'
_journal_page_first 2677
_journal_paper_doi 10.1039/C6SC04863C
_journal_volume 8
_journal_year 2017
_chemical_formula_moiety 'C45 H26 Cl N4 S2'
_chemical_formula_sum 'C45 H26 Cl N4 S2'
_chemical_formula_weight 722.30
_chemical_melting_point 573
_chemical_name_systematic 3,11-di(10H-phenothiazin-10-yl)dibenzo[a,j]phenazine
_space_group_IT_number 15
_symmetry_cell_setting monoclinic
_symmetry_Int_Tables_number 15
_symmetry_space_group_name_Hall '-C 2yc'
_symmetry_space_group_name_H-M 'C 1 2/c 1'
_atom_sites_solution_hydrogens geom
_atom_sites_solution_primary direct
_atom_sites_solution_secondary difmap
_audit_update_record
;
2016-02-06 deposited with the CCDC.
2017-01-10 downloaded from the CCDC.
;
_cell_angle_alpha 90.0000
_cell_angle_beta 95.5660(7)
_cell_angle_gamma 90.0000
_cell_formula_units_Z 8
_cell_length_a 30.0933(6)
_cell_length_b 8.43900(15)
_cell_length_c 26.6268(5)
_cell_measurement_reflns_used 29424
_cell_measurement_temperature 123
_cell_measurement_theta_max 68.24
_cell_measurement_theta_min 2.95
_cell_volume 6730.2(2)
_computing_cell_refinement 'RAPID AUTO'
_computing_data_collection 'RAPID AUTO (Rigaku, ????)'
_computing_data_reduction 'RAPID AUTO'
_computing_molecular_graphics 'CrystalStructure 4.0'
_computing_publication_material 'CrystalStructure 4.0 (Rigaku, 2010)'
_computing_structure_refinement 'SHELXL97 (Sheldrick, 2008)'
_computing_structure_solution 'SIR92 (Altomare, et al., 1994)'
_diffrn_ambient_temperature 123
_diffrn_measured_fraction_theta_full 0.999
_diffrn_measured_fraction_theta_max 0.999
_diffrn_measurement_device_type 'Rigaku R-AXIS RAPID'
_diffrn_radiation_type 'Cu K\a'
_diffrn_radiation_wavelength 1.54187
_diffrn_reflns_av_R_equivalents 0.0648
_diffrn_reflns_limit_h_max 35
_diffrn_reflns_limit_h_min -36
_diffrn_reflns_limit_k_max 10
_diffrn_reflns_limit_k_min -10
_diffrn_reflns_limit_l_max 31
_diffrn_reflns_limit_l_min -32
_diffrn_reflns_number 43374
_diffrn_reflns_theta_full 68.24
_diffrn_reflns_theta_max 68.24
_diffrn_standards_number 0
_exptl_absorpt_coefficient_mu 2.488
_exptl_absorpt_correction_type none
_exptl_crystal_colour orange
_exptl_crystal_density_diffrn 1.426
_exptl_crystal_density_method 'not measured'
_exptl_crystal_description prism
_exptl_crystal_F_000 2984.00
_exptl_crystal_preparation Luminescent
_exptl_crystal_recrystallization_method 'Re-crystallisation from solvent: dichloromethane'
_exptl_crystal_size_max 0.300
_exptl_crystal_size_mid 0.100
_exptl_crystal_size_min 0.100
_refine_diff_density_max 1.450
_refine_diff_density_min -1.530
_refine_ls_extinction_method none
_refine_ls_goodness_of_fit_ref 1.473
_refine_ls_hydrogen_treatment noref
_refine_ls_number_parameters 460
_refine_ls_number_reflns 21676
_refine_ls_number_restraints 0
_refine_ls_R_factor_gt 0.1215
_refine_ls_shift/su_max 0.000
_refine_ls_structure_factor_coef Fsqd
_refine_ls_weighting_details 'w = 1/[\s^2^(Fo^2^)+(0.2000P)^2^+0.0000P] where P=(Fo^2^+2Fc^2^)/3'
_refine_ls_weighting_scheme calc
_refine_ls_wR_factor_ref 0.4004
_reflns_number_gt 3847
_reflns_number_total 6159
_reflns_threshold_expression F^2^>2.0\s(F^2^)
_cod_data_source_file c6sc04863c2.cif
_cod_data_source_block PTZ-DBPHZ
_cod_depositor_comments 'Adding full bibliography for 1545025.cif.'
_cod_original_cell_volume 6730.2(3)
_cod_database_code 1545025

loop_
_symmetry_equiv_pos_site_id
_symmetry_equiv_pos_as_xyz
1 +X,+Y,+Z
2 -X,+Y,1/2-Z
3 -X,-Y,-Z
4 +X,-Y,1/2+Z
5 1/2+X,1/2+Y,+Z
6 1/2-X,1/2+Y,1/2-Z
7 1/2-X,1/2-Y,-Z
8 1/2+X,1/2-Y,1/2+Z

loop_
_atom_site_label
_atom_site_type_symbol
_atom_site_fract_x
_atom_site_fract_y
_atom_site_fract_z
_atom_site_U_iso_or_equiv
_atom_site_adp_type
_atom_site_occupancy
_atom_site_symmetry_multiplicity
_atom_site_calc_flag
Cl1 Cl 0.4323 1.7104 0.7771 0.2967 Uiso 1.0 8 d
S1 S 0.31195(5) 1.19640(19) 0.77464(6) 0.0591(6) Uani 1.0 8 d
S2 S -0.07928(6) 0.4868(3) 0.36142(9) 0.0967(8) Uani 1.0 8 d
N1 N 0.23237(14) 1.0614(6) 0.42759(17) 0.0537(17) Uani 1.0 8 d
N2 N 0.19909(13) 0.8850(5) 0.50601(15) 0.0459(15) Uani 1.0 8 d
N3 N 0.34046(15) 0.9502(6) 0.70431(16) 0.0527(17) Uani 1.0 8 d
N4 N 0.00666(14) 0.6015(6) 0.41968(18) 0.0567(15) Uani 1.0 8 d
C1 C 0.25515(17) 1.0490(7) 0.47333(19) 0.0474(17) Uani 1.0 8 d
C2 C 0.29711(17) 1.1283(7) 0.4822(2) 0.0522(17) Uani 1.0 8 d
C3 C 0.32089(18) 1.1256(7) 0.5272(2) 0.0532(19) Uani 1.0 8 d
C4 C 0.30494(16) 1.0388(7) 0.56944(19) 0.0461(17) Uani 1.0 8 d
C5 C 0.33023(18) 1.0381(7) 0.6164(2) 0.0515(17) Uani 1.0 8 d
C6 C 0.31566(17) 0.9522(7) 0.65640(19) 0.0475(17) Uani 1.0 8 d
C7 C 0.27563(18) 0.8694(7) 0.6492(3) 0.0527(19) Uani 1.0 8 d
C8 C 0.25041(18) 0.8700(7) 0.60253(19) 0.0489(17) Uani 1.0 8 d
C9 C 0.26426(16) 0.9556(7) 0.56169(18) 0.0460(17) Uani 1.0 8 d
C10 C 0.23843(16) 0.9629(7) 0.51320(19) 0.0457(17) Uani 1.0 8 d
C11 C 0.17634(16) 0.8995(7) 0.4604(2) 0.0482(17) Uani 1.0 8 d
C12 C 0.13310(17) 0.8192(7) 0.4512(2) 0.0478(17) Uani 1.0 8 d
C13 C 0.11412(18) 0.7273(7) 0.4880(2) 0.0509(17) Uani 1.0 8 d
C14 C 0.07379(19) 0.6576(8) 0.4791(2) 0.056(2) Uani 1.0 8 d
C15 C 0.04943(19) 0.6742(8) 0.4316(3) 0.056(2) Uani 1.0 8 d
C16 C 0.06687(18) 0.7630(8) 0.3945(2) 0.0548(19) Uani 1.0 8 d
C17 C 0.10927(18) 0.8355(7) 0.4032(2) 0.0516(17) Uani 1.0 8 d
C18 C 0.12716(19) 0.9314(8) 0.3656(2) 0.058(2) Uani 1.0 8 d
C19 C 0.16659(19) 1.0029(7) 0.3733(2) 0.0530(19) Uani 1.0 8 d
C20 C 0.19245(17) 0.9888(7) 0.4213(2) 0.0469(17) Uani 1.0 8 d
C21 C 0.37289(17) 1.0751(8) 0.7168(2) 0.0509(17) Uani 1.0 8 d
C22 C 0.41523(18) 1.0649(8) 0.6983(3) 0.058(2) Uani 1.0 8 d
C23 C 0.44565(19) 1.1849(9) 0.7089(3) 0.061(3) Uani 1.0 8 d
C24 C 0.43533(19) 1.3136(8) 0.7390(3) 0.060(2) Uani 1.0 8 d
C25 C 0.3943(2) 1.3170(8) 0.7595(3) 0.064(3) Uani 1.0 8 d
C26 C 0.36360(18) 1.1947(8) 0.7480(2) 0.0532(19) Uani 1.0 8 d
C27 C 0.30569(17) 0.9926(7) 0.7821(2) 0.0523(17) Uani 1.0 8 d
C28 C 0.28478(16) 0.9298(8) 0.8228(2) 0.0492(17) Uani 1.0 8 d
C29 C 0.27982(18) 0.7686(8) 0.8283(2) 0.057(2) Uani 1.0 8 d
C30 C 0.29708(19) 0.6645(7) 0.7940(2) 0.0537(19) Uani 1.0 8 d
C31 C 0.31774(18) 0.7239(7) 0.7545(2) 0.0518(19) Uani 1.0 8 d
C32 C 0.32045(16) 0.8884(8) 0.74706(19) 0.0495(17) Uani 1.0 8 d
C33 C -0.0317(2) 0.6883(9) 0.4287(3) 0.062(3) Uani 1.0 8 d
C34 C -0.0292(2) 0.8170(7) 0.4612(3) 0.058(2) Uani 1.0 8 d
C35 C -0.0678(2) 0.9087(8) 0.4663(3) 0.068(3) Uani 1.0 8 d
C36 C -0.1075(2) 0.8685(10) 0.4419(3) 0.075(3) Uani 1.0 8 d
C37 C -0.1105(2) 0.7393(10) 0.4110(3) 0.076(3) Uani 1.0 8 d
C38 C -0.07362(19) 0.6492(9) 0.4040(3) 0.071(3) Uani 1.0 8 d
C39 C -0.0338(3) 0.3675(9) 0.3860(3) 0.072(3) Uani 1.0 8 d
C40 C -0.0362(3) 0.2054(11) 0.3771(3) 0.085(3) Uani 1.0 8 d
C41 C 0.0007(4) 0.1135(10) 0.3876(4) 0.095(4) Uani 1.0 8 d
C42 C 0.0388(4) 0.1803(9) 0.4096(3) 0.085(3) Uani 1.0 8 d
C43 C 0.0419(3) 0.3372(9) 0.4202(3) 0.069(3) Uani 1.0 8 d
C44 C 0.0048(2) 0.4365(7) 0.4085(2) 0.057(2) Uani 1.0 8 d
C45 C 0.48463(19) 1.7618(9) 0.7603(3) 0.077(3) Uani 1.0 8 d
H1 H 0.3084 1.1845 0.4553 0.0625 Uiso 1.0 8 d
H2 H 0.3485 1.1808 0.5318 0.0638 Uiso 1.0 8 d
H3 H 0.3574 1.0963 0.6210 0.0619 Uiso 1.0 8 d
H4 H 0.2653 0.8117 0.6764 0.0635 Uiso 1.0 8 d
H5 H 0.2233 0.8115 0.5983 0.0587 Uiso 1.0 8 d
H6 H 0.1303 0.7142 0.5202 0.0611 Uiso 1.0 8 d
H7 H 0.0619 0.5975 0.5048 0.0671 Uiso 1.0 8 d
H8 H 0.0501 0.7755 0.3626 0.0654 Uiso 1.0 8 d
H9 H 0.1101 0.9445 0.3340 0.0697 Uiso 1.0 8 d
H10 H 0.1776 1.0633 0.3471 0.0636 Uiso 1.0 8 d
H11 H 0.4226 0.9762 0.6788 0.0700 Uiso 1.0 8 d
H12 H 0.4738 1.1805 0.6957 0.0735 Uiso 1.0 8 d
H13 H 0.4561 1.3979 0.7454 0.0724 Uiso 1.0 8 d
H14 H 0.3874 1.4014 0.7810 0.0772 Uiso 1.0 8 d
H15 H 0.2740 0.9996 0.8468 0.0592 Uiso 1.0 8 d
H16 H 0.2647 0.7280 0.8552 0.0677 Uiso 1.0 8 d
H17 H 0.2944 0.5533 0.7982 0.0643 Uiso 1.0 8 d
H18 H 0.3303 0.6534 0.7320 0.0624 Uiso 1.0 8 d
H19 H -0.0017 0.8434 0.4800 0.0696 Uiso 1.0 8 d
H20 H -0.0658 1.0001 0.4872 0.0811 Uiso 1.0 8 d
H21 H -0.1333 0.9299 0.4461 0.0899 Uiso 1.0 8 d
H22 H -0.1387 0.7110 0.3940 0.0915 Uiso 1.0 8 d
H23 H -0.0636 0.1588 0.3637 0.1023 Uiso 1.0 8 d
H24 H -0.0002 0.0038 0.3796 0.1141 Uiso 1.0 8 d
H25 H 0.0641 0.1148 0.4178 0.1027 Uiso 1.0 8 d
H26 H 0.0691 0.3801 0.4354 0.0826 Uiso 1.0 8 d

loop_
_atom_site_aniso_label
_atom_site_aniso_U_11
_atom_site_aniso_U_22
_atom_site_aniso_U_33
_atom_site_aniso_U_12
_atom_site_aniso_U_13
_atom_site_aniso_U_23
S1 0.0468(9) 0.0632(11) 0.0688(11) 0.0027(7) 0.0130(7) -0.0007(7)
S2 0.0617(12) 0.1224(18) 0.1036(16) -0.0057(11) -0.0039(11) -0.0509(13)
N1 0.043(3) 0.077(4) 0.042(3) 0.005(3) 0.0088(19) -0.000(3)
N2 0.044(3) 0.054(3) 0.040(3) 0.009(2) 0.0057(18) 0.0020(19)
N3 0.045(3) 0.071(4) 0.043(3) -0.003(3) 0.009(2) 0.007(3)
N4 0.045(3) 0.062(3) 0.063(3) -0.000(3) 0.004(3) -0.010(3)
C1 0.044(3) 0.058(4) 0.042(3) 0.011(3) 0.013(3) 0.004(3)
C2 0.046(3) 0.066(4) 0.046(3) 0.005(3) 0.012(3) 0.009(3)
C3 0.043(3) 0.066(4) 0.052(4) 0.000(3) 0.011(3) 0.003(3)
C4 0.037(3) 0.060(4) 0.042(3) 0.008(3) 0.007(3) -0.001(3)
C5 0.042(3) 0.067(4) 0.047(3) 0.003(3) 0.012(3) 0.001(3)
C6 0.044(3) 0.059(4) 0.040(3) 0.002(3) 0.007(3) -0.005(3)
C7 0.047(3) 0.058(4) 0.054(4) 0.000(3) 0.009(3) 0.007(3)
C8 0.044(3) 0.061(4) 0.042(3) -0.005(3) 0.005(3) -0.001(3)
C9 0.040(3) 0.061(4) 0.038(3) 0.010(3) 0.009(2) 0.000(3)
C10 0.037(3) 0.058(4) 0.043(3) 0.007(3) 0.009(3) -0.006(3)
C11 0.040(3) 0.060(4) 0.045(3) 0.007(3) 0.006(3) -0.009(3)
C12 0.041(3) 0.055(4) 0.048(3) 0.008(3) 0.008(3) -0.006(3)
C13 0.047(3) 0.066(4) 0.040(3) 0.002(3) 0.005(3) -0.002(3)
C14 0.053(4) 0.065(4) 0.050(4) 0.006(3) 0.009(3) 0.001(3)
C15 0.050(4) 0.062(4) 0.058(4) -0.002(3) 0.009(3) -0.010(3)
C16 0.049(3) 0.068(4) 0.047(4) 0.005(3) 0.002(3) -0.002(3)
C17 0.049(3) 0.064(4) 0.043(3) 0.002(3) 0.010(3) -0.001(3)
C18 0.054(4) 0.077(5) 0.043(3) 0.006(3) 0.005(3) 0.000(3)
C19 0.055(4) 0.058(4) 0.047(3) 0.003(3) 0.010(3) -0.003(3)
C20 0.041(3) 0.058(4) 0.043(3) 0.005(3) 0.010(3) -0.006(3)
C21 0.040(3) 0.068(4) 0.044(3) -0.004(3) 0.001(3) -0.002(3)
C22 0.044(3) 0.078(5) 0.054(4) 0.006(3) 0.009(3) 0.006(3)
C23 0.045(4) 0.087(5) 0.052(4) -0.001(3) 0.006(3) 0.002(3)
C24 0.046(3) 0.070(5) 0.064(4) -0.010(3) 0.002(3) 0.007(3)
C25 0.049(4) 0.081(5) 0.063(4) -0.008(3) 0.006(3) -0.004(4)
C26 0.043(3) 0.066(4) 0.051(4) 0.003(3) 0.007(3) 0.003(3)
C27 0.041(3) 0.068(4) 0.048(3) 0.009(3) 0.005(3) 0.000(3)
C28 0.037(3) 0.065(4) 0.047(3) -0.001(3) 0.011(3) -0.004(3)
C29 0.045(3) 0.078(5) 0.048(4) -0.001(3) 0.011(3) 0.004(3)
C30 0.055(4) 0.057(4) 0.049(3) 0.001(3) 0.005(3) -0.003(3)
C31 0.046(3) 0.059(4) 0.051(4) 0.000(3) 0.008(3) -0.002(3)
C32 0.038(3) 0.071(4) 0.040(3) -0.004(3) 0.006(2) 0.001(3)
C33 0.050(4) 0.085(5) 0.053(4) -0.002(3) 0.010(3) -0.008(3)
C34 0.051(4) 0.056(4) 0.068(4) -0.004(3) 0.008(3) -0.010(3)
C35 0.055(4) 0.072(5) 0.078(5) 0.004(4) 0.016(3) -0.005(4)
C36 0.040(4) 0.101(6) 0.086(5) -0.002(4) 0.018(3) -0.007(5)
C37 0.045(4) 0.103(6) 0.083(5) -0.008(4) 0.017(4) -0.026(5)
C38 0.039(3) 0.101(6) 0.073(5) -0.013(4) 0.005(3) -0.005(4)
C39 0.068(4) 0.085(5) 0.066(4) -0.017(4) 0.021(4) -0.013(4)
C40 0.099(6) 0.087(6) 0.075(5) -0.032(5) 0.039(5) -0.021(5)
C41 0.140(9) 0.068(5) 0.085(6) -0.021(6) 0.046(6) -0.016(5)
C42 0.136(8) 0.055(5) 0.070(5) 0.017(5) 0.034(5) 0.002(4)
C43 0.081(5) 0.069(5) 0.058(4) 0.008(4) 0.013(4) -0.003(4)
C44 0.064(4) 0.054(4) 0.054(4) -0.008(3) 0.016(3) -0.007(3)
C45 0.052(4) 0.108(6) 0.070(5) 0.010(4) 0.005(3) 0.062(4)

loop_
_atom_type_symbol
_atom_type_description
_atom_type_scat_dispersion_real
_atom_type_scat_dispersion_imag
_atom_type_scat_source
C C 0.0181 0.0091
;
International Tables for Crystallography
(1992, Vol. C, Tables 4.2.6.8 and 6.1.1.4)
;
H H 0.0000 0.0000
;
International Tables for Crystallography
(1992, Vol. C, Table 6.1.1.4)
;
Cl Cl 0.3639 0.7018
;
International Tables for Crystallography
(1992, Vol. C, Tables 4.2.6.8 and 6.1.1.4)
;
N N 0.0311 0.0180
;
International Tables for Crystallography
(1992, Vol. C, Tables 4.2.6.8 and 6.1.1.4)
;
S S 0.3331 0.5567
;
International Tables for Crystallography
(1992, Vol. C, Tables 4.2.6.8 and 6.1.1.4)
;

loop_
_geom_angle_atom_site_label_1
_geom_angle_atom_site_label_2
_geom_angle_atom_site_label_3
_geom_angle
_geom_angle_publ_flag
_geom_angle_site_symmetry_3
C26 S1 C27 98.4(3) yes .
C38 S2 C39 100.4(4) yes .
C1 N1 C20 116.7(5) yes .
C10 N2 C11 116.6(5) yes .
C6 N3 C21 118.8(5) yes .
C6 N3 C32 119.6(5) yes .
C21 N3 C32 113.9(5) yes .
C15 N4 C33 118.2(6) yes .
C15 N4 C44 118.8(5) yes .
C33 N4 C44 121.9(5) yes .
N1 C1 C2 118.6(5) yes .
N1 C1 C10 122.1(5) yes .
C2 C1 C10 119.2(5) yes .
C1 C2 C3 121.9(6) yes .
C2 C3 C4 120.8(5) yes .
C3 C4 C5 119.9(5) yes .
C3 C4 C9 118.8(5) yes .
C5 C4 C9 121.2(5) yes .
C4 C5 C6 120.1(5) yes .
N3 C6 C5 121.2(5) yes .
N3 C6 C7 119.5(6) yes .
C5 C6 C7 119.3(6) yes .
C6 C7 C8 120.8(7) yes .
C7 C8 C9 121.1(5) yes .
C4 C9 C8 117.6(5) yes .
C4 C9 C10 119.7(5) yes .
C8 C9 C10 122.8(5) yes .
N2 C10 C1 120.8(5) yes .
N2 C10 C9 119.6(5) yes .
C1 C10 C9 119.5(5) yes .
N2 C11 C12 118.4(5) yes .
N2 C11 C20 122.4(5) yes .
C12 C11 C20 119.2(5) yes .
C11 C12 C13 123.3(5) yes .
C11 C12 C17 118.1(5) yes .
C13 C12 C17 118.5(5) yes .
C12 C13 C14 122.3(5) yes .
C13 C14 C15 119.8(6) yes .
N4 C15 C14 122.4(7) yes .
N4 C15 C16 117.9(6) yes .
C14 C15 C16 119.7(6) yes .
C15 C16 C17 121.1(5) yes .
C12 C17 C16 118.5(5) yes .
C12 C17 C18 119.7(5) yes .
C16 C17 C18 121.6(5) yes .
C17 C18 C19 122.6(5) yes .
C18 C19 C20 119.9(6) yes .
N1 C20 C11 121.3(5) yes .
N1 C20 C19 118.3(5) yes .
C11 C20 C19 120.4(5) yes .
N3 C21 C22 119.0(6) yes .
N3 C21 C26 120.5(5) yes .
C22 C21 C26 120.4(6) yes .
C21 C22 C23 119.2(7) yes .
C22 C23 C24 120.5(6) yes .
C23 C24 C25 119.5(6) yes .
C24 C25 C26 119.3(7) yes .
S1 C26 C21 119.6(5) yes .
S1 C26 C25 119.5(5) yes .
C21 C26 C25 120.9(6) yes .
S1 C27 C28 121.3(5) yes .
S1 C27 C32 120.3(5) yes .
C28 C27 C32 118.4(6) yes .
C27 C28 C29 121.0(6) yes .
C28 C29 C30 119.9(6) yes .
C29 C30 C31 119.7(6) yes .
C30 C31 C32 120.5(6) yes .
N3 C32 C27 119.3(6) yes .
N3 C32 C31 120.3(5) yes .
C27 C32 C31 120.3(5) yes .
N4 C33 C34 121.2(6) yes .
N4 C33 C38 120.8(7) yes .
C34 C33 C38 117.9(7) yes .
C33 C34 C35 119.6(6) yes .
C34 C35 C36 121.0(7) yes .
C35 C36 C37 119.7(7) yes .
C36 C37 C38 121.2(6) yes .
S2 C38 C33 120.4(6) yes .
S2 C38 C37 119.0(5) yes .
C33 C38 C37 120.5(7) yes .
S2 C39 C40 118.1(7) yes .
S2 C39 C44 120.5(6) yes .
C40 C39 C44 121.1(8) yes .
C39 C40 C41 119.9(9) yes .
C40 C41 C42 119.3(9) yes .
C41 C42 C43 122.2(10) yes .
C42 C43 C44 119.9(8) yes .
N4 C44 C39 121.1(6) yes .
N4 C44 C43 121.5(6) yes .
C39 C44 C43 117.4(7) yes .
Cl1 C45 C45 160.1(8) yes 2_656
C1 C2 H1 119.0(5) no .
C3 C2 H1 119.1(6) no .
C2 C3 H2 119.6(6) no .
C4 C3 H2 119.7(5) no .
C4 C5 H3 119.9(6) no .
C6 C5 H3 120.0(5) no .
C6 C7 H4 119.7(7) no .
C8 C7 H4 119.5(6) no .
C7 C8 H5 119.4(6) no .
C9 C8 H5 119.5(5) no .
C12 C13 H6 118.9(6) no .
C14 C13 H6 118.8(6) no .
C13 C14 H7 120.1(6) no .
C15 C14 H7 120.1(6) no .
C15 C16 H8 119.5(6) no .
C17 C16 H8 119.4(6) no .
C17 C18 H9 118.6(6) no .
C19 C18 H9 118.8(6) no .
C18 C19 H10 120.0(6) no .
C20 C19 H10 120.1(6) no .
C21 C22 H11 120.3(6) no .
C23 C22 H11 120.4(7) no .
C22 C23 H12 119.7(8) no .
C24 C23 H12 119.8(7) no .
C23 C24 H13 120.2(7) no .
C25 C24 H13 120.3(7) no .
C24 C25 H14 120.3(7) no .
C26 C25 H14 120.5(7) no .
C27 C28 H15 119.5(7) no .
C29 C28 H15 119.6(6) no .
C28 C29 H16 120.1(6) no .
C30 C29 H16 120.0(7) no .
C29 C30 H17 120.1(6) no .
C31 C30 H17 120.2(6) no .
C30 C31 H18 119.6(6) no .
C32 C31 H18 119.9(6) no .
C33 C34 H19 120.3(6) no .
C35 C34 H19 120.2(7) no .
C34 C35 H20 119.7(6) no .
C36 C35 H20 119.3(7) no .
C35 C36 H21 120.2(8) no .
C37 C36 H21 120.0(7) no .
C36 C37 H22 119.4(7) no .
C38 C37 H22 119.4(8) no .
C39 C40 H23 120.0(9) no .
C41 C40 H23 120.1(10) no .
C40 C41 H24 120.3(11) no .
C42 C41 H24 120.4(11) no .
C41 C42 H25 118.8(8) no .
C43 C42 H25 118.9(10) no .
C42 C43 H26 120.0(9) no .
C44 C43 H26 120.0(8) no .

loop_
_geom_bond_atom_site_label_1
_geom_bond_atom_site_label_2
_geom_bond_distance
_geom_bond_publ_flag
_geom_bond_site_symmetry_2
Cl1 C45 1.733(7) yes .
S1 C26 1.770(6) yes .
S1 C27 1.744(7) yes .
S2 C38 1.776(8) yes .
S2 C39 1.772(9) yes .
N1 C1 1.342(7) yes .
N1 C20 1.344(7) yes .
N2 C10 1.351(7) yes .
N2 C11 1.341(7) yes .
N3 C6 1.414(7) yes .
N3 C21 1.453(8) yes .
N3 C32 1.436(7) yes .
N4 C15 1.433(8) yes .
N4 C33 1.407(9) yes .
N4 C44 1.424(8) yes .
C1 C2 1.428(8) yes .
C1 C10 1.418(8) yes .
C2 C3 1.335(8) yes .
C3 C4 1.462(8) yes .
C4 C5 1.399(7) yes .
C4 C9 1.409(8) yes .
C5 C6 1.394(8) yes .
C6 C7 1.390(8) yes .
C7 C8 1.392(9) yes .
C8 C9 1.402(8) yes .
C9 C10 1.442(7) yes .
C11 C12 1.466(8) yes .
C11 C20 1.409(8) yes .
C12 C13 1.413(8) yes .
C12 C17 1.410(8) yes .
C13 C14 1.349(8) yes .
C14 C15 1.406(9) yes .
C15 C16 1.383(10) yes .
C16 C17 1.414(8) yes .
C17 C18 1.432(9) yes .
C18 C19 1.329(9) yes .
C19 C20 1.435(8) yes .
C21 C22 1.413(9) yes .
C21 C26 1.354(9) yes .
C22 C23 1.376(10) yes .
C23 C24 1.402(11) yes .
C24 C25 1.398(10) yes .
C25 C26 1.399(9) yes .
C27 C28 1.408(8) yes .
C27 C32 1.386(9) yes .
C28 C29 1.378(10) yes .
C29 C30 1.403(9) yes .
C30 C31 1.368(8) yes .
C31 C32 1.406(9) yes .
C33 C34 1.386(11) yes .
C33 C38 1.404(9) yes .
C34 C35 1.413(9) yes .
C35 C36 1.347(9) yes .
C36 C37 1.364(12) yes .
C37 C38 1.373(10) yes .
C39 C40 1.389(12) yes .
C39 C44 1.383(11) yes .
C40 C41 1.361(14) yes .
C41 C42 1.358(16) yes .
C42 C43 1.355(11) yes .
C43 C44 1.407(11) yes .
C45 C45 1.120(10) yes 2_656
C2 H1 0.949(6) no .
C3 H2 0.950(6) no .
C5 H3 0.951(6) no .
C7 H4 0.950(8) no .
C8 H5 0.951(6) no .
C13 H6 0.950(6) no .
C14 H7 0.949(6) no .
C16 H8 0.951(6) no .
C18 H9 0.949(6) no .
C19 H10 0.949(6) no .
C22 H11 0.949(8) no .
C23 H12 0.949(7) no .
C24 H13 0.951(7) no .
C25 H14 0.949(8) no .
C28 H15 0.949(6) no .
C29 H16 0.949(6) no .
C30 H17 0.949(6) no .
C31 H18 0.949(6) no .
C34 H19 0.951(7) no .
C35 H20 0.950(8) no .
C36 H21 0.949(7) no .
C37 H22 0.953(7) no .
C40 H23 0.951(9) no .
C41 H24 0.950(9) no .
C42 H25 0.949(11) no .
C43 H26 0.949(9) no .

loop_
_geom_contact_atom_site_label_1
_geom_contact_atom_site_label_2
_geom_contact_distance
_geom_contact_publ_flag
_geom_contact_site_symmetry_2
S1 N3 2.978(5) no .
S2 N4 3.042(5) no .
N1 N2 2.826(7) no .
N1 C18 3.597(7) no .
N2 C8 2.870(7) no .
N2 C13 2.881(7) no .
C1 C4 2.839(7) no .
C1 C11 2.679(8) no .
C2 C9 2.826(8) no .
C2 C20 3.598(8) no .
C3 C10 2.829(8) no .
C4 C7 2.774(10) no .
C5 C8 2.783(8) no .
C5 C21 2.868(8) no .
C5 C22 3.204(8) no .
C6 C9 2.828(7) no .
C6 C22 3.237(8) no .
C6 C26 3.396(8) no .
C6 C27 3.406(8) no .
C6 C31 3.241(8) no .
C7 C31 3.207(9) no .
C7 C32 2.820(9) no .
C10 C20 2.701(7) no .
C11 C18 2.812(8) no .
C12 C15 2.803(8) no .
C12 C19 2.851(8) no .
C13 C16 2.761(8) no .
C14 C17 2.810(9) no .
C14 C33 3.335(9) no .
C14 C34 3.370(9) no .
C14 C43 3.225(10) no .
C14 C44 3.251(8) no .
C15 C34 2.834(9) no .
C15 C43 2.867(11) no .
C16 C33 3.248(9) no .
C16 C34 3.566(9) no .
C16 C44 3.370(9) no .
C17 C20 2.817(8) no .
C21 C24 2.778(9) no .
C21 C27 2.877(8) no .
C21 C31 3.587(9) no .
C22 C25 2.789(11) no .
C22 C32 3.572(9) no .
C23 C26 2.772(9) no .
C26 C32 2.892(10) no .
C27 C30 2.802(9) no .
C28 C31 2.768(9) no .
C29 C32 2.777(8) no .
C33 C36 2.792(10) no .
C33 C39 2.935(11) no .
C34 C37 2.751(9) no .
C35 C38 2.743(11) no .
C38 C44 2.958(9) no .
C39 C42 2.720(14) no .
C40 C43 2.749(12) no .
C41 C44 2.782(11) no .
Cl1 S2 3.441(3) no 8_575
Cl1 C24 3.503(7) no .
Cl1 C25 3.528(7) no .
Cl1 C31 3.444(6) no 1_565
S2 Cl1 3.441(3) no 8_474
N1 C3 3.372(8) no 7_576
N1 C4 3.559(8) no 7_576
N1 C28 3.336(8) no 4_574
N1 C29 3.438(8) no 4_574
N2 C10 3.550(7) no 7_566
C1 C2 3.414(8) no 7_576
C1 C3 3.574(8) no 7_576
C2 C1 3.414(8) no 7_576
C3 N1 3.372(8) no 7_576
C3 C1 3.574(8) no 7_576
C3 C20 3.569(9) no 7_576
C4 N1 3.559(8) no 7_576
C8 C20 3.569(9) no 7_566
C9 C11 3.567(8) no 7_566
C10 N2 3.550(7) no 7_566
C11 C9 3.567(8) no 7_566
C16 C41 3.560(12) no 1_565
C20 C3 3.569(9) no 7_576
C20 C8 3.569(9) no 7_566
C23 C41 3.593(14) no 7_566
C23 C42 3.429(12) no 7_566
C23 C43 3.499(12) no 7_566
C24 Cl1 3.503(7) no .
C25 Cl1 3.528(7) no .
C25 C40 3.598(11) no 8_565
C28 N1 3.336(8) no 4_575
C29 N1 3.438(8) no 4_575
C31 Cl1 3.444(6) no 1_545
C34 C41 3.355(12) no 1_565
C34 C42 3.480(12) no 3_566
C34 C43 3.471(12) no 3_566
C35 C41 3.531(14) no 1_565
C35 C42 3.418(11) no 3_566
C40 C25 3.598(11) no 8_464
C41 C16 3.560(12) no 1_545
C41 C23 3.593(14) no 7_566
C41 C34 3.355(12) no 1_545
C41 C35 3.531(14) no 1_545
C42 C23 3.429(12) no 7_566
C42 C34 3.480(12) no 3_566
C42 C35 3.418(11) no 3_566
C43 C23 3.499(12) no 7_566
C43 C34 3.471(12) no 3_566
S1 H14 2.8465(16) no .
S1 H15 2.8601(17) no .
S2 H22 2.798(3) no .
S2 H23 2.808(3) no .
N1 H1 2.556(5) no .
N1 H10 2.574(5) no .
N2 H5 2.570(4) no .
N2 H6 2.580(4) no .
N3 H3 2.631(5) no .
N3 H4 2.590(5) no .
N3 H11 2.635(5) no .
N3 H18 2.637(5) no .
N4 H7 2.678(5) no .
N4 H8 2.561(5) no .
N4 H19 2.625(5) no .
N4 H26 2.654(5) no .
C1 H2 3.272(5) no .
C3 H3 2.641(6) no .
C4 H1 3.289(6) no .
C4 H5 3.267(6) no .
C5 H2 2.658(6) no .
C5 H4 3.260(6) no .
C5 H11 3.141(6) no .
C6 H5 3.270(5) no .
C6 H11 3.222(5) no .
C6 H18 3.230(6) no .
C7 H3 3.263(6) no .
C7 H18 3.192(7) no .
C9 H2 3.326(6) no .
C9 H3 3.302(5) no .
C9 H4 3.284(5) no .
C10 H1 3.307(6) no .
C10 H5 2.678(6) no .
C11 H6 2.707(6) no .
C11 H10 3.322(6) no .
C12 H7 3.274(6) no .
C12 H8 3.286(5) no .
C12 H9 3.304(6) no .
C13 H26 3.466(6) no .
C14 H8 3.270(6) no .
C14 H19 2.762(6) no .
C14 H26 2.613(7) no .
C15 H6 3.239(7) no .
C15 H19 2.540(7) no .
C15 H26 2.551(7) no .
C16 H7 3.269(6) no .
C16 H9 2.653(6) no .
C16 H19 3.288(6) no .
C16 H26 3.408(7) no .
C17 H6 3.282(6) no .
C17 H10 3.279(6) no .
C18 H8 2.661(6) no .
C20 H9 3.251(5) no .
C21 H3 2.554(6) no .
C21 H12 3.265(6) no .
C21 H14 3.248(7) no .
C22 H3 2.577(7) no .
C22 H13 3.269(7) no .
C23 H3 3.447(7) no .
C23 H14 3.279(8) no .
C24 H11 3.272(7) no .
C25 H12 3.275(7) no .
C26 H3 3.469(6) no .
C26 H11 3.253(6) no .
C26 H13 3.276(6) no .
C27 H4 3.326(6) no .
C27 H16 3.281(6) no .
C27 H18 3.273(6) no .
C28 H17 3.263(7) no .
C29 H18 3.253(6) no .
C30 H4 3.418(6) no .
C30 H15 3.263(6) no .
C31 H4 2.594(6) no .
C31 H16 3.251(6) no .
C32 H4 2.471(5) no .
C32 H15 3.257(6) no .
C32 H17 3.267(7) no .
C33 H7 3.394(7) no .
C33 H8 3.246(8) no .
C33 H20 3.273(8) no .
C33 H22 3.268(6) no .
C34 H7 3.417(6) no .
C34 H21 3.262(6) no .
C35 H22 3.201(7) no .
C36 H19 3.253(6) no .
C37 H20 3.200(8) no .
C38 H19 3.258(7) no .
C38 H21 3.238(8) no .
C39 H24 3.241(8) no .
C39 H26 3.247(9) no .
C40 H25 3.199(9) no .
C41 H26 3.227(10) no .
C42 H23 3.208(12) no .
C43 H7 3.162(8) no .
C43 H24 3.229(8) no .
C44 H7 3.243(6) no .
C44 H8 3.444(6) no .
C44 H23 3.267(6) no .
C44 H25 3.245(6) no .
H1 H2 2.26485(4) no .
H2 H3 2.46941(5) no .
H3 H11 2.58067(4) no .
H4 H5 2.32641(4) no .
H4 H18 2.69087(4) no .
H5 H6 3.42087(6) no .
H6 H7 2.28281(4) no .
H7 H19 2.85662(4) no .
H7 H26 2.62778(4) no .
H8 H9 2.47808(4) no .
H9 H10 2.26175(4) no .
H11 H12 2.32690(3) no .
H12 H13 2.35321(3) no .
H13 H14 2.35664(4) no .
H15 H16 2.32248(4) no .
H16 H17 2.35351(3) no .
H17 H18 2.31457(3) no .
H19 H20 2.36182(4) no .
H20 H21 2.28988(4) no .
H21 H22 2.30644(3) no .
H23 H24 2.31812(4) no .
H24 H25 2.29662(4) no .
H25 H26 2.28935(4) no .
Cl1 H9 3.36984(5) no 7_576
Cl1 H11 3.43792(5) no 1_565
Cl1 H13 2.88053(5) no .
Cl1 H14 2.94339(5) no .
Cl1 H18 3.22186(6) no 1_565
S1 H4 2.9391(16) no 6_556
S1 H17 3.1318(16) no 1_565
N1 H2 3.512(5) no 7_576
N1 H5 3.512(5) no 7_566
N1 H15 2.643(5) no 4_574
N1 H16 2.861(5) no 4_574
N2 H21 2.911(5) no 3_576
N4 H7 3.453(5) no 3_566
N4 H11 3.595(5) no 7_566
N4 H24 3.559(5) no 1_565
C1 H15 3.494(6) no 4_574
C2 H21 3.490(6) no 5_555
C2 H22 3.258(6) no 5_555
C3 H6 3.512(6) no 7_566
C3 H26 3.364(6) no 7_566
C4 H16 3.433(6) no 6_556
C5 H10 3.516(6) no 7_576
C5 H16 3.423(6) no 6_556
C5 H26 3.517(6) no 7_566
C6 H16 3.349(6) no 6_556
C7 H15 3.466(6) no 6_546
C7 H16 3.258(6) no 6_556
C7 H17 3.063(7) no 6_556
C8 H15 3.510(6) no 6_546
C8 H16 3.271(6) no 6_556
C8 H17 3.448(6) no 6_556
C9 H16 3.364(6) no 6_556
C10 H1 3.431(6) no 7_576
C10 H21 3.559(5) no 3_576
C11 H21 3.252(6) no 3_576
C12 H20 3.124(6) no 3_576
C12 H21 3.458(6) no 3_576
C12 H25 3.312(6) no 1_565
C13 H20 2.834(6) no 3_576
C13 H21 3.404(6) no 3_576
C14 H20 3.041(7) no 3_576
C15 H11 3.382(8) no 7_566
C15 H20 3.502(8) no 3_576
C15 H24 3.389(7) no 1_565
C16 H11 2.847(7) no 7_566
C16 H24 2.864(6) no 1_565
C16 H25 3.036(7) no 1_565
C17 H11 3.493(6) no 7_566
C17 H20 3.591(6) no 3_576
C17 H24 3.587(6) no 1_565
C17 H25 2.767(6) no 1_565
C18 H18 3.090(6) no 7_566
C18 H25 2.905(6) no 1_565
C19 H3 3.465(6) no 7_576
C19 H15 3.375(6) no 4_574
C19 H18 3.108(6) no 7_566
C19 H25 3.538(6) no 1_565
C20 H2 3.339(6) no 7_576
C20 H15 3.303(6) no 4_574
C22 H8 3.507(7) no 7_566
C23 H12 3.337(7) no 2_656
C23 H13 3.572(7) no 2_656
C24 H9 3.049(7) no 7_576
C24 H12 3.292(7) no 2_656
C24 H13 3.330(6) no 2_656
C24 H23 3.326(8) no 8_565
C25 H9 3.194(8) no 7_576
C25 H10 3.545(7) no 7_576
C25 H18 3.469(7) no 1_565
C25 H23 2.943(8) no 8_565
C26 H10 3.393(6) no 7_576
C27 H17 3.558(5) no 6_556
C28 H4 3.559(7) no 6_556
C28 H10 3.351(5) no 4_575
C28 H22 3.076(6) no 8_565
C29 H1 3.430(6) no 4_575
C29 H10 3.468(6) no 4_575
C29 H22 2.876(6) no 8_565
C30 H14 3.552(6) no 1_545
C30 H22 3.306(6) no 8_565
C31 H14 3.466(6) no 1_545
C33 H7 3.177(8) no 3_566
C33 H24 3.152(8) no 1_565
C34 H19 3.354(7) no 3_576
C34 H20 3.418(6) no 3_576
C34 H24 2.887(8) no 1_565
C34 H25 3.531(8) no 3_566
C34 H26 3.526(8) no 3_566
C35 H19 3.196(7) no 3_576
C35 H23 3.464(8) no 1_565
C35 H24 3.320(8) no 1_565
C35 H25 3.084(8) no 3_566
C35 H26 3.579(8) no 3_566
C36 H1 3.020(7) no 5_445
C36 H2 3.257(8) no 5_445
C36 H23 3.552(8) no 1_565
C37 H1 2.850(7) no 5_445
C37 H2 3.589(8) no 5_445
C38 H7 3.192(8) no 3_566
C39 H7 3.120(9) no 3_566
C39 H12 2.986(9) no 7_566
C40 H12 2.986(9) no 7_566
C40 H13 3.599(8) no 8_464
C40 H14 3.392(9) no 8_464
C40 H20 3.591(9) no 1_545
C41 H8 3.314(10) no 1_545
C41 H12 2.977(11) no 7_566
C41 H19 3.360(10) no 1_545
C41 H19 3.541(11) no 3_566
C42 H12 3.030(8) no 7_566
C42 H19 3.250(10) no 3_566
C42 H20 3.177(8) no 3_566
C43 H2 3.423(9) no 7_566
C43 H3 3.368(10) no 7_566
C43 H11 3.334(9) no 7_566
C43 H12 3.080(8) no 7_566
C43 H19 3.387(9) no 3_566
C44 H7 3.216(6) no 3_566
C44 H11 3.421(6) no 7_566
C44 H12 3.072(6) no 7_566
C45 H8 3.352(8) no 7_576
C45 H8 3.219(7) no 8_575
C45 H11 3.268(7) no 1_565
C45 H11 3.580(7) no 2_666
C45 H13 3.203(8) no .
C45 H13 3.562(8) no 2_656
H1 C10 3.431(6) no 7_576
H1 C29 3.430(6) no 4_574
H1 C36 3.020(7) no 5_555
H1 C37 2.850(7) no 5_555
H1 H15 3.35434(5) no 4_574
H1 H16 2.94937(5) no 4_574
H1 H21 2.74047(4) no 5_555
H1 H22 2.39843(4) no 5_555
H2 N1 3.512(5) no 7_576
H2 C20 3.339(6) no 7_576
H2 C36 3.257(8) no 5_555
H2 C37 3.589(8) no 5_555
H2 C43 3.423(9) no 7_566
H2 H21 3.18883(4) no 5_555
H2 H25 3.31803(5) no 7_566
H2 H26 2.59916(5) no 7_566
H3 C19 3.465(6) no 7_576
H3 C43 3.368(10) no 7_566
H3 H10 3.20256(5) no 7_576
H3 H26 2.79850(5) no 7_566
H4 S1 2.9391(16) no 6_546
H4 C28 3.559(7) no 6_546
H4 H15 2.92840(5) no 6_546
H4 H17 2.84214(4) no 6_556
H5 N1 3.512(5) no 7_566
H5 H15 3.00808(5) no 6_546
H5 H17 3.51100(5) no 6_556
H5 H21 3.58811(5) no 3_576
H6 C3 3.512(6) no 7_566
H6 H20 3.08953(4) no 3_576
H6 H21 3.13341(5) no 3_576
H7 N4 3.453(5) no 3_566
H7 C33 3.177(8) no 3_566
H7 C38 3.192(8) no 3_566
H7 C39 3.120(9) no 3_566
H7 C44 3.216(6) no 3_566
H7 H20 3.40384(6) no 3_576
H8 C22 3.507(7) no 7_566
H8 C41 3.314(10) no 1_565
H8 C45 3.352(8) no 7_576
H8 C45 3.219(7) no 8_474
H8 H11 2.56468(4) no 7_566
H8 H24 2.51813(4) no 1_565
H8 H25 3.22746(5) no 1_565
H9 Cl1 3.36984(5) no 7_576
H9 C24 3.049(7) no 7_576
H9 C25 3.194(8) no 7_576
H9 H13 3.06436(4) no 7_576
H9 H14 3.33435(6) no 7_576
H9 H18 2.75667(4) no 7_566
H9 H25 3.09187(4) no 1_565
H10 C5 3.516(6) no 7_576
H10 C25 3.545(7) no 7_576
H10 C26 3.393(6) no 7_576
H10 C28 3.351(5) no 4_574
H10 C29 3.468(6) no 4_574
H10 H3 3.20256(5) no 7_576
H10 H15 2.94993(6) no 4_574
H10 H16 3.14786(5) no 4_574
H10 H18 2.78202(4) no 7_566
H11 Cl1 3.43792(5) no 1_545
H11 N4 3.595(5) no 7_566
H11 C15 3.382(8) no 7_566
H11 C16 2.847(7) no 7_566
H11 C17 3.493(6) no 7_566
H11 C43 3.334(9) no 7_566
H11 C44 3.421(6) no 7_566
H11 C45 3.268(7) no 1_545
H11 C45 3.580(7) no 2_646
H11 H8 2.56468(4) no 7_566
H11 H26 3.30555(6) no 7_566
H12 C23 3.337(7) no 2_656
H12 C24 3.292(7) no 2_656
H12 C39 2.986(9) no 7_566
H12 C40 2.986(9) no 7_566
H12 C41 2.977(11) no 7_566
H12 C42 3.030(8) no 7_566
H12 C43 3.080(8) no 7_566
H12 C44 3.072(6) no 7_566
H12 H12 3.15655(6) no 2_656
H12 H13 3.10385(4) no 2_656
H12 H23 3.53167(5) no 7_566
H12 H24 3.47248(5) no 7_566
H12 H25 3.57067(5) no 7_566
H13 Cl1 2.88053(5) no .
H13 C23 3.572(7) no 2_656
H13 C24 3.330(6) no 2_656
H13 C40 3.599(8) no 8_565
H13 C45 3.203(8) no .
H13 C45 3.562(8) no 2_656
H13 H9 3.06436(4) no 7_576
H13 H12 3.10385(4) no 2_656
H13 H13 2.62976(6) no 2_656
H13 H23 3.29619(6) no 8_565
H14 Cl1 2.94339(5) no .
H14 C30 3.552(6) no 1_565
H14 C31 3.466(6) no 1_565
H14 C40 3.392(9) no 8_565
H14 H9 3.33435(6) no 7_576
H14 H17 3.15186(5) no 1_565
H14 H18 2.95678(4) no 1_565
H14 H23 2.57906(4) no 8_565
H15 N1 2.643(5) no 4_575
H15 C1 3.494(6) no 4_575
H15 C7 3.466(6) no 6_556
H15 C8 3.510(6) no 6_556
H15 C19 3.375(6) no 4_575
H15 C20 3.303(6) no 4_575
H15 H1 3.35434(5) no 4_575
H15 H4 2.92840(5) no 6_556
H15 H5 3.00808(5) no 6_556
H15 H10 2.94993(6) no 4_575
H15 H22 3.31656(5) no 8_565
H16 N1 2.861(5) no 4_575
H16 C4 3.433(6) no 6_546
H16 C5 3.423(6) no 6_546
H16 C6 3.349(6) no 6_546
H16 C7 3.258(6) no 6_546
H16 C8 3.271(6) no 6_546
H16 C9 3.364(6) no 6_546
H16 H1 2.94937(5) no 4_575
H16 H10 3.14786(5) no 4_575
H16 H22 3.03323(6) no 8_565
H17 S1 3.1318(16) no 1_545
H17 C7 3.063(7) no 6_546
H17 C8 3.448(6) no 6_546
H17 C27 3.558(5) no 6_546
H17 H4 2.84214(4) no 6_546
H17 H5 3.51100(5) no 6_546
H17 H14 3.15186(5) no 1_545
H18 Cl1 3.22186(6) no 1_545
H18 C18 3.090(6) no 7_566
H18 C19 3.108(6) no 7_566
H18 C25 3.469(7) no 1_545
H18 H9 2.75667(4) no 7_566
H18 H10 2.78202(4) no 7_566
H18 H14 2.95678(4) no 1_545
H19 C34 3.354(7) no 3_576
H19 C35 3.196(7) no 3_576
H19 C41 3.360(10) no 1_565
H19 C41 3.541(11) no 3_566
H19 C42 3.250(10) no 3_566
H19 C43 3.387(9) no 3_566
H19 H19 2.84775(5) no 3_576
H19 H20 2.50780(4) no 3_576
H19 H24 3.00074(5) no 1_565
H19 H25 3.54200(4) no 1_565
H19 H25 3.47090(6) no 3_566
H20 C12 3.124(6) no 3_576
H20 C13 2.834(6) no 3_576
H20 C14 3.041(7) no 3_576
H20 C15 3.502(8) no 3_576
H20 C17 3.591(6) no 3_576
H20 C34 3.418(6) no 3_576
H20 C40 3.591(9) no 1_565
H20 C42 3.177(8) no 3_566
H20 H6 3.08953(4) no 3_576
H20 H7 3.40384(6) no 3_576
H20 H19 2.50780(4) no 3_576
H20 H23 3.55723(6) no 1_565
H20 H25 2.70487(5) no 3_566
H21 N2 2.911(5) no 3_576
H21 C2 3.490(6) no 5_445
H21 C10 3.559(5) no 3_576
H21 C11 3.252(6) no 3_576
H21 C12 3.458(6) no 3_576
H21 C13 3.404(6) no 3_576
H21 H1 2.74047(4) no 5_445
H21 H2 3.18883(4) no 5_445
H21 H5 3.58811(5) no 3_576
H21 H6 3.13341(5) no 3_576
H22 C2 3.258(6) no 5_445
H22 C28 3.076(6) no 8_464
H22 C29 2.876(6) no 8_464
H22 C30 3.306(6) no 8_464
H22 H1 2.39843(4) no 5_445
H22 H15 3.31656(5) no 8_464
H22 H16 3.03323(6) no 8_464
H23 C24 3.326(8) no 8_464
H23 C25 2.943(8) no 8_464
H23 C35 3.464(8) no 1_545
H23 C36 3.552(8) no 1_545
H23 H12 3.53167(5) no 7_566
H23 H13 3.29619(6) no 8_464
H23 H14 2.57906(4) no 8_464
H23 H20 3.55723(6) no 1_545
H24 N4 3.559(5) no 1_545
H24 C15 3.389(7) no 1_545
H24 C16 2.864(6) no 1_545
H24 C17 3.587(6) no 1_545
H24 C33 3.152(8) no 1_545
H24 C34 2.887(8) no 1_545
H24 C35 3.320(8) no 1_545
H24 H8 2.51813(4) no 1_545
H24 H12 3.47248(5) no 7_566
H24 H19 3.00074(5) no 1_545
H25 C12 3.312(6) no 1_545
H25 C16 3.036(7) no 1_545
H25 C17 2.767(6) no 1_545
H25 C18 2.905(6) no 1_545
H25 C19 3.538(6) no 1_545
H25 C34 3.531(8) no 3_566
H25 C35 3.084(8) no 3_566
H25 H2 3.31803(5) no 7_566
H25 H8 3.22746(5) no 1_545
H25 H9 3.09187(4) no 1_545
H25 H12 3.57067(5) no 7_566
H25 H19 3.54200(4) no 1_545
H25 H19 3.47090(6) no 3_566
H25 H20 2.70487(5) no 3_566
H26 C3 3.364(6) no 7_566
H26 C5 3.517(6) no 7_566
H26 C34 3.526(8) no 3_566
H26 C35 3.579(8) no 3_566
H26 H2 2.59916(5) no 7_566
H26 H3 2.79850(5) no 7_566
H26 H11 3.30555(6) no 7_566

loop_
_geom_torsion_atom_site_label_1
_geom_torsion_atom_site_label_2
_geom_torsion_atom_site_label_3
_geom_torsion_atom_site_label_4
_geom_torsion
_geom_torsion_publ_flag
C26 S1 C27 C28 146.5(4) no
C26 S1 C27 C32 -35.0(4) no
C27 S1 C26 C21 34.7(5) no
C27 S1 C26 C25 -145.2(4) no
C38 S2 C39 C40 154.7(6) no
C38 S2 C39 C44 -32.3(7) no
C39 S2 C38 C33 26.8(7) no
C39 S2 C38 C37 -155.5(6) no
C1 N1 C20 C11 -2.3(8) no
C1 N1 C20 C19 178.4(5) no
C20 N1 C1 C2 -178.1(5) no
C20 N1 C1 C10 0.5(8) no
C10 N2 C11 C12 -179.0(5) no
C10 N2 C11 C20 1.0(8) no
C11 N2 C10 C1 -2.8(8) no
C11 N2 C10 C9 178.6(5) no
C6 N3 C21 C22 -80.1(7) no
C6 N3 C21 C26 103.6(6) no
C21 N3 C6 C5 19.6(8) no
C21 N3 C6 C7 -159.2(5) no
C6 N3 C32 C27 -103.9(6) no
C6 N3 C32 C31 79.0(6) no
C32 N3 C6 C5 167.3(5) no
C32 N3 C6 C7 -11.5(8) no
C21 N3 C32 C27 45.3(6) no
C21 N3 C32 C31 -131.8(5) no
C32 N3 C21 C22 130.5(5) no
C32 N3 C21 C26 -45.8(7) no
C15 N4 C33 C34 -19.0(10) no
C15 N4 C33 C38 159.5(6) no
C33 N4 C15 C14 90.8(8) no
C33 N4 C15 C16 -89.4(8) no
C15 N4 C44 C39 -165.3(6) no
C15 N4 C44 C43 15.2(8) no
C44 N4 C15 C14 -77.5(8) no
C44 N4 C15 C16 102.3(6) no
C33 N4 C44 C39 26.9(8) no
C33 N4 C44 C43 -152.6(6) no
C44 N4 C33 C34 148.9(6) no
C44 N4 C33 C38 -32.7(9) no
N1 C1 C2 C3 177.7(5) no
N1 C1 C10 N2 2.2(9) no
N1 C1 C10 C9 -179.2(5) no
C2 C1 C10 N2 -179.3(5) no
C2 C1 C10 C9 -0.7(8) no
C10 C1 C2 C3 -0.9(9) no
C1 C2 C3 C4 0.7(9) no
C2 C3 C4 C5 -179.6(5) no
C2 C3 C4 C9 1.0(8) no
C3 C4 C5 C6 -178.4(5) no
C3 C4 C9 C8 178.3(5) no
C3 C4 C9 C10 -2.5(8) no
C5 C4 C9 C8 -1.0(8) no
C5 C4 C9 C10 178.1(5) no
C9 C4 C5 C6 0.9(9) no
C4 C5 C6 N3 -179.7(5) no
C4 C5 C6 C7 -0.8(8) no
N3 C6 C7 C8 179.6(5) no
C5 C6 C7 C8 0.8(9) no
C6 C7 C8 C9 -0.9(9) no
C7 C8 C9 C4 1.0(8) no
C7 C8 C9 C10 -178.2(5) no
C4 C9 C10 N2 -179.0(5) no
C4 C9 C10 C1 2.4(8) no
C8 C9 C10 N2 0.1(9) no
C8 C9 C10 C1 -178.5(5) no
N2 C11 C12 C13 0.1(8) no
N2 C11 C12 C17 179.7(5) no
N2 C11 C20 N1 1.6(9) no
N2 C11 C20 C19 -179.1(5) no
C12 C11 C20 N1 -178.4(5) no
C12 C11 C20 C19 0.9(8) no
C20 C11 C12 C13 -179.9(5) no
C20 C11 C12 C17 -0.2(8) no
C11 C12 C13 C14 178.4(5) no
C11 C12 C17 C16 -177.9(5) no
C11 C12 C17 C18 -1.3(8) no
C13 C12 C17 C16 1.8(8) no
C13 C12 C17 C18 178.4(5) no
C17 C12 C13 C14 -1.3(9) no
C12 C13 C14 C15 0.7(9) no
C13 C14 C15 N4 179.3(6) no
C13 C14 C15 C16 -0.5(10) no
N4 C15 C16 C17 -178.7(5) no
C14 C15 C16 C17 1.1(10) no
C15 C16 C17 C12 -1.7(9) no
C15 C16 C17 C18 -178.2(6) no
C12 C17 C18 C19 2.4(9) no
C16 C17 C18 C19 178.8(6) no
C17 C18 C19 C20 -1.7(9) no
C18 C19 C20 N1 179.4(6) no
C18 C19 C20 C11 0.0(9) no
N3 C21 C22 C23 178.3(5) no
N3 C21 C26 S1 1.2(8) no
N3 C21 C26 C25 -178.8(5) no
C22 C21 C26 S1 -175.0(5) no
C22 C21 C26 C25 4.9(9) no
C26 C21 C22 C23 -5.4(10) no
C21 C22 C23 C24 1.9(11) no
C22 C23 C24 C25 1.9(11) no
C23 C24 C25 C26 -2.4(11) no
C24 C25 C26 S1 179.0(6) no
C24 C25 C26 C21 -1.0(10) no
S1 C27 C28 C29 179.7(3) no
S1 C27 C32 N3 -0.7(6) no
S1 C27 C32 C31 176.4(3) no
C28 C27 C32 N3 177.8(4) no
C28 C27 C32 C31 -5.1(7) no
C32 C27 C28 C29 1.2(7) no
C27 C28 C29 C30 2.2(8) no
C28 C29 C30 C31 -1.7(8) no
C29 C30 C31 C32 -2.2(8) no
C30 C31 C32 N3 -177.3(5) no
C30 C31 C32 C27 5.6(8) no
N4 C33 C34 C35 175.1(6) no
N4 C33 C38 S2 1.0(11) no
N4 C33 C38 C37 -176.7(6) no
C34 C33 C38 S2 179.5(6) no
C34 C33 C38 C37 1.8(11) no
C38 C33 C34 C35 -3.4(11) no
C33 C34 C35 C36 3.2(11) no
C34 C35 C36 C37 -1.3(12) no
C35 C36 C37 C38 -0.3(12) no
C36 C37 C38 S2 -177.6(7) no
C36 C37 C38 C33 0.0(12) no
S2 C39 C40 C41 168.8(6) no
S2 C39 C44 N4 10.0(10) no
S2 C39 C44 C43 -170.5(5) no
C40 C39 C44 N4 -177.2(7) no
C40 C39 C44 C43 2.3(11) no
C44 C39 C40 C41 -4.2(12) no
C39 C40 C41 C42 4.0(14) no
C40 C41 C42 C43 -2.0(15) no
C41 C42 C43 C44 0.2(14) no
C42 C43 C44 N4 179.2(7) no
C42 C43 C44 C39 -0.3(11) no
